data_4084643
loop_
_publ_author_name
'Song, Li-Cheng'
'Hu, Fu-Qiang'
'Zhao, Gao-Yu'
'Zhang, Ji-Wei'
'Zhang, Wei-Wei'

_publ_section_title
;
 Several New [Fe]Hydrogenase Model Complexes with a Single Fe Center
 Ligated to an Acylmethyl(hydroxymethyl)pyridine or
 Acylmethyl(hydroxy)pyridine Ligand
;
_journal_issue 22
_journal_name_full Organometallics
_journal_page_first 6614
_journal_paper_doi 10.1021/om5009296
_journal_volume 33
_journal_year 2014
_chemical_formula_sum 'C16 H12 Fe N2 O6 S'
_chemical_formula_weight 416.19
_chemical_name_systematic
; 
 ? 
;
_space_group_IT_number 14
_symmetry_cell_setting monoclinic
_symmetry_space_group_name_Hall '-P 2ybc'
_symmetry_space_group_name_H-M 'P 1 21/c 1'
_atom_sites_solution_hydrogens geom
_atom_sites_solution_primary direct
_atom_sites_solution_secondary difmap
_audit_creation_method SHELXL-97
_cell_angle_alpha 90.00
_cell_angle_beta 95.99(3)
_cell_angle_gamma 90.00
_cell_formula_units_Z 4
_cell_length_a 10.744(2)
_cell_length_b 8.4658(17)
_cell_length_c 19.003(4)
_cell_measurement_temperature 293(2)
_cell_volume 1719.0(6)
_computing_cell_refinement crystalclear
_computing_data_collection crystalclear
_computing_data_reduction crystalclear
_computing_molecular_graphics 'Bruker SHELXTL'
_computing_publication_material 'Bruker SHELXTL'
_computing_structure_refinement 'SHELXL-97 (Sheldrick, 1997)'
_computing_structure_solution 'SHELXS-97 (Sheldrick, 1990)'
_diffrn_ambient_temperature 293(2)
_diffrn_measured_fraction_theta_full 0.947
_diffrn_measured_fraction_theta_max 0.947
_diffrn_measurement_device_type 'rigaku saturn'
_diffrn_measurement_method '\w scans'
_diffrn_radiation_monochromator confocal
_diffrn_radiation_source 'rotating anode'
_diffrn_radiation_type MoK\a
_diffrn_radiation_wavelength 0.71073
_diffrn_reflns_av_R_equivalents 0.1354
_diffrn_reflns_av_sigmaI/netI 0.1513
_diffrn_reflns_limit_h_max 13
_diffrn_reflns_limit_h_min -13
_diffrn_reflns_limit_k_max 10
_diffrn_reflns_limit_k_min -10
_diffrn_reflns_limit_l_max 23
_diffrn_reflns_limit_l_min -23
_diffrn_reflns_number 13286
_diffrn_reflns_theta_full 26.00
_diffrn_reflns_theta_max 26.00
_diffrn_reflns_theta_min 1.91
_exptl_absorpt_coefficient_mu 1.035
_exptl_absorpt_correction_T_max 0.8859
_exptl_absorpt_correction_T_min 0.8197
_exptl_absorpt_correction_type multi-scan
_exptl_absorpt_process_details crystalclear
_exptl_crystal_density_diffrn 1.608
_exptl_crystal_density_method 'not measured'
_exptl_crystal_description block
_exptl_crystal_F_000 848
_exptl_crystal_size_max 0.20
_exptl_crystal_size_mid 0.18
_exptl_crystal_size_min 0.12
_refine_diff_density_max 1.155
_refine_diff_density_min -0.812
_refine_diff_density_rms 0.183
_refine_ls_extinction_coef 0.122(14)
_refine_ls_extinction_expression Fc^*^=kFc[1+0.001xFc^2^\l^3^/sin(2\q)]^-1/4^
_refine_ls_extinction_method SHELXL
_refine_ls_goodness_of_fit_ref 1.052
_refine_ls_hydrogen_treatment constr
_refine_ls_matrix_type full
_refine_ls_number_parameters 238
_refine_ls_number_reflns 3196
_refine_ls_number_restraints 0
_refine_ls_restrained_S_all 1.052
_refine_ls_R_factor_all 0.1549
_refine_ls_R_factor_gt 0.1306
_refine_ls_shift/su_max 0.001
_refine_ls_shift/su_mean 0.000
_refine_ls_structure_factor_coef Fsqd
_refine_ls_weighting_details 'calc w=1/[\s^2^(Fo^2^)+(0.1697P)^2^+13.2203P] where P=(Fo^2^+2Fc^2^)/3'
_refine_ls_weighting_scheme calc
_refine_ls_wR_factor_gt 0.3244
_refine_ls_wR_factor_ref 0.3379
_reflns_number_gt 2064
_reflns_number_total 3196
_reflns_threshold_expression >2sigma(I)
_cod_data_source_file om5009296_si_002.cif
_cod_data_source_block 5
_cod_depositor_comments
;
The following automatic conversions were performed:

'_symmetry_cell_setting' value 'Monoclinic' changed to 'monoclinic'
according to
/home/saulius/struct/COD-crude-data--automatic-downloads/rss-feeds/ACS/lib/dictionaries/cif_core.dic
dictionary named 'cif_core.dic' version 2.4.2 from 2011-04-26.

Automatic conversion script
Id: cif_fix_values 2827 2014-09-09 07:05:25Z andrius 

 Adding full bibliography for 4084639--4084643.cif.
;
_cod_original_sg_symbol_H-M P21/c
_cod_database_code 4084643

loop_
_symmetry_equiv_pos_as_xyz
'x, y, z'
'-x, y+1/2, -z+1/2'
'-x, -y, -z'
'x, -y-1/2, z-1/2'

loop_
_atom_site_label
_atom_site_type_symbol
_atom_site_fract_x
_atom_site_fract_y
_atom_site_fract_z
_atom_site_U_iso_or_equiv
_atom_site_adp_type
_atom_site_occupancy
_atom_site_symmetry_multiplicity
_atom_site_calc_flag
_atom_site_refinement_flags
Fe1 Fe 0.23239(13) 0.32167(17) 0.13648(7) 0.0294(6) Uani 1 1 d .
S1 S 0.0534(3) 0.4242(3) 0.17668(16) 0.0396(8) Uani 1 1 d .
O1 O 0.1602(12) 0.4722(13) -0.0008(5) 0.071(3) Uani 1 1 d .
O2 O 0.4791(10) 0.2401(14) 0.0927(6) 0.073(3) Uani 1 1 d .
O3 O 0.2624(8) 0.0222(10) 0.0450(5) 0.049(2) Uani 1 1 d .
O4 O -0.1463(7) 0.2570(10) 0.1923(5) 0.047(2) Uani 1 1 d .
O5 O 0.3239(11) 0.6394(11) 0.1338(6) 0.068(3) Uani 1 1 d .
O6 O 0.2223(10) -0.0052(10) 0.2307(5) 0.056(2) Uani 1 1 d .
H6 H 0.2652 -0.0853 0.2362 0.084 Uiso 1 1 calc R
N1 N 0.1177(8) 0.1241(10) 0.1094(5) 0.0331(19) Uani 1 1 d .
N2 N 0.2922(8) 0.2503(11) 0.2407(5) 0.038(2) Uani 1 1 d .
C1 C 0.1905(11) 0.4083(12) 0.0526(6) 0.039(3) Uani 1 1 d .
C2 C 0.3824(11) 0.2658(14) 0.1115(7) 0.043(3) Uani 1 1 d .
C3 C 0.3107(14) -0.1067(15) 0.0059(6) 0.052(3) Uani 1 1 d .
H3A H 0.3111 -0.2017 0.0335 0.078 Uiso 1 1 calc R
H3B H 0.3944 -0.0826 -0.0040 0.078 Uiso 1 1 calc R
H3C H 0.2585 -0.1213 -0.0378 0.078 Uiso 1 1 calc R
C4 C 0.1513(11) -0.0026(14) 0.0705(5) 0.041(3) Uani 1 1 d .
C5 C 0.0848(12) -0.1433(13) 0.0663(6) 0.045(3) Uani 1 1 d .
H5 H 0.1159 -0.2312 0.0445 0.053 Uiso 1 1 calc R
C6 C -0.0282(12) -0.1515(14) 0.0948(7) 0.049(3) Uani 1 1 d .
H6A H -0.0772 -0.2422 0.0894 0.058 Uiso 1 1 calc R
C7 C -0.0687(10) -0.0180(13) 0.1330(6) 0.039(2) Uani 1 1 d .
H7 H -0.1417 -0.0223 0.1553 0.046 Uiso 1 1 calc R
C8 C 0.0020(10) 0.1139(14) 0.1356(5) 0.037(2) Uani 1 1 d .
C9 C -0.0397(10) 0.2602(13) 0.1718(6) 0.037(2) Uani 1 1 d .
C10 C 0.3146(11) 0.5179(13) 0.1673(6) 0.042(3) Uani 1 1 d .
C11 C 0.3698(14) 0.5191(16) 0.2447(8) 0.059(4) Uani 1 1 d .
H11A H 0.4583 0.5443 0.2472 0.070 Uiso 1 1 calc R
H11B H 0.3293 0.6012 0.2698 0.070 Uiso 1 1 calc R
C12 C 0.3541(10) 0.3647(13) 0.2804(6) 0.036(2) Uani 1 1 d .
C13 C 0.3980(12) 0.339(2) 0.3493(7) 0.058(4) Uani 1 1 d .
H13 H 0.4458 0.4169 0.3738 0.070 Uiso 1 1 calc R
C14 C 0.3731(13) 0.200(2) 0.3836(8) 0.063(4) Uani 1 1 d .
H14 H 0.3962 0.1872 0.4318 0.076 Uiso 1 1 calc R
C15 C 0.3132(13) 0.0813(17) 0.3441(6) 0.052(3) Uani 1 1 d .
H15 H 0.2993 -0.0159 0.3647 0.062 Uiso 1 1 calc R
C16 C 0.2730(10) 0.1078(12) 0.2722(6) 0.036(2) Uani 1 1 d .

loop_
_atom_site_aniso_label
_atom_site_aniso_U_11
_atom_site_aniso_U_22
_atom_site_aniso_U_33
_atom_site_aniso_U_23
_atom_site_aniso_U_13
_atom_site_aniso_U_12
Fe1 0.0327(9) 0.0267(9) 0.0296(9) 0.0010(5) 0.0076(6) -0.0014(6)
S1 0.0341(15) 0.0316(14) 0.0538(17) -0.0069(11) 0.0079(12) 0.0030(11)
O1 0.109(9) 0.062(6) 0.042(5) 0.006(5) 0.004(5) -0.006(6)
O2 0.059(6) 0.068(7) 0.098(8) -0.006(6) 0.037(6) 0.009(5)
O3 0.052(5) 0.039(4) 0.060(5) -0.016(4) 0.025(4) -0.010(4)
O4 0.038(4) 0.042(4) 0.063(5) -0.015(4) 0.014(4) -0.001(4)
O5 0.089(8) 0.037(5) 0.074(6) 0.016(4) -0.003(6) -0.020(5)
O6 0.086(7) 0.031(4) 0.048(5) 0.010(4) -0.003(5) 0.002(4)
N1 0.028(4) 0.032(4) 0.037(4) -0.007(4) -0.003(4) 0.007(3)
N2 0.037(5) 0.037(5) 0.044(5) -0.003(4) 0.020(4) -0.007(4)
C1 0.055(7) 0.022(5) 0.041(6) -0.007(4) 0.007(5) -0.008(5)
C2 0.039(6) 0.042(6) 0.050(6) 0.017(5) 0.016(5) 0.009(5)
C3 0.075(9) 0.044(7) 0.040(6) -0.010(5) 0.017(6) 0.014(6)
C4 0.047(6) 0.047(6) 0.030(5) -0.010(4) 0.013(5) 0.003(5)
C5 0.055(7) 0.034(6) 0.046(6) -0.018(5) 0.011(5) -0.005(5)
C6 0.050(7) 0.029(6) 0.069(8) -0.007(5) 0.012(6) -0.008(5)
C7 0.038(6) 0.030(5) 0.049(6) 0.000(5) 0.010(5) 0.001(4)
C8 0.040(6) 0.044(6) 0.028(5) -0.002(4) 0.013(4) -0.004(5)
C9 0.039(6) 0.037(6) 0.036(5) -0.010(4) 0.010(5) -0.009(5)
C10 0.038(6) 0.036(6) 0.051(6) 0.004(5) 0.004(5) -0.001(5)
C11 0.065(9) 0.046(7) 0.067(8) -0.015(6) 0.018(7) -0.014(6)
C12 0.029(5) 0.035(5) 0.043(6) -0.001(4) 0.005(4) -0.003(4)
C13 0.041(7) 0.085(11) 0.047(7) -0.017(7) 0.000(6) -0.011(7)
C14 0.057(9) 0.079(10) 0.051(7) -0.010(7) -0.007(6) -0.009(8)
C15 0.053(7) 0.062(8) 0.041(6) 0.018(6) 0.010(6) -0.007(6)
C16 0.033(5) 0.029(5) 0.046(6) 0.002(4) 0.008(5) -0.010(4)

loop_
_atom_type_symbol
_atom_type_description
_atom_type_scat_dispersion_real
_atom_type_scat_dispersion_imag
_atom_type_scat_source
C C 0.0033 0.0016 'International Tables Vol C Tables 4.2.6.8 and 6.1.1.4'
H H 0.0000 0.0000 'International Tables Vol C Tables 4.2.6.8 and 6.1.1.4'
N N 0.0061 0.0033 'International Tables Vol C Tables 4.2.6.8 and 6.1.1.4'
O O 0.0106 0.0060 'International Tables Vol C Tables 4.2.6.8 and 6.1.1.4'
S S 0.1246 0.1234 'International Tables Vol C Tables 4.2.6.8 and 6.1.1.4'
Fe Fe 0.3463 0.8444 'International Tables Vol C Tables 4.2.6.8 and 6.1.1.4'

loop_
_geom_angle_atom_site_label_1
_geom_angle_atom_site_label_2
_geom_angle_atom_site_label_3
_geom_angle
C1 Fe1 C2 91.3(5)
C1 Fe1 C10 88.9(5)
C2 Fe1 C10 85.0(5)
C1 Fe1 N2 171.9(4)
C2 Fe1 N2 88.8(4)
C10 Fe1 N2 83.0(4)
C1 Fe1 N1 91.2(4)
C2 Fe1 N1 104.2(5)
C10 Fe1 N1 170.9(4)
N2 Fe1 N1 96.6(3)
C1 Fe1 S1 90.0(4)
C2 Fe1 S1 171.8(4)
C10 Fe1 S1 87.0(4)
N2 Fe1 S1 88.8(3)
N1 Fe1 S1 83.9(2)
C9 S1 Fe1 100.3(4)
C4 O3 C3 116.4(10)
C16 O6 H6 109.5
C4 N1 C8 116.2(9)
C4 N1 Fe1 124.8(7)
C8 N1 Fe1 118.9(7)
C12 N2 C16 118.2(10)
C12 N2 Fe1 113.7(7)
C16 N2 Fe1 128.1(8)
O1 C1 Fe1 176.4(11)
O2 C2 Fe1 175.0(11)
O3 C3 H3A 109.5
O3 C3 H3B 109.5
H3A C3 H3B 109.5
O3 C3 H3C 109.5
H3A C3 H3C 109.5
H3B C3 H3C 109.5
O3 C4 N1 111.3(10)
O3 C4 C5 125.6(10)
N1 C4 C5 122.6(10)
C4 C5 C6 119.3(10)
C4 C5 H5 120.4
C6 C5 H5 120.4
C5 C6 C7 119.0(10)
C5 C6 H6A 120.5
C7 C6 H6A 120.5
C8 C7 C6 118.1(10)
C8 C7 H7 120.9
C6 C7 H7 120.9
C7 C8 N1 124.0(10)
C7 C8 C9 120.3(9)
N1 C8 C9 115.6(9)
O4 C9 C8 116.8(9)
O4 C9 S1 123.5(9)
C8 C9 S1 119.5(8)
O5 C10 C11 116.9(11)
O5 C10 Fe1 128.6(10)
C11 C10 Fe1 114.5(8)
C12 C11 C10 112.4(10)
C12 C11 H11A 109.1
C10 C11 H11A 109.1
C12 C11 H11B 109.1
C10 C11 H11B 109.1
H11A C11 H11B 107.9
N2 C12 C13 121.4(12)
N2 C12 C11 116.5(10)
C13 C12 C11 122.1(12)
C12 C13 C14 121.5(13)
C12 C13 H13 119.3
C14 C13 H13 119.3
C15 C14 C13 117.8(13)
C15 C14 H14 121.1
C13 C14 H14 121.1
C14 C15 C16 119.6(12)
C14 C15 H15 120.2
C16 C15 H15 120.2
O6 C16 N2 116.7(10)
O6 C16 C15 122.0(10)
N2 C16 C15 121.2(11)

loop_
_geom_bond_atom_site_label_1
_geom_bond_atom_site_label_2
_geom_bond_distance
Fe1 C1 1.770(12)
Fe1 C2 1.791(11)
Fe1 C10 1.943(12)
Fe1 N2 2.107(10)
Fe1 N1 2.109(9)
Fe1 S1 2.311(3)
S1 C9 1.708(11)
O1 C1 1.167(15)
O2 C2 1.154(14)
O3 C4 1.351(14)
O3 C3 1.447(13)
O4 C9 1.248(13)
O5 C10 1.219(14)
O6 C16 1.320(13)
O6 H6 0.8200
N1 C4 1.372(14)
N1 C8 1.390(13)
N2 C12 1.357(14)
N2 C16 1.371(14)
C3 H3A 0.9600
C3 H3B 0.9600
C3 H3C 0.9600
C4 C5 1.388(16)
C5 C6 1.382(17)
C5 H5 0.9300
C6 C7 1.435(16)
C6 H6A 0.9300
C7 C8 1.349(16)
C7 H7 0.9300
C8 C9 1.507(15)
C10 C11 1.529(19)
C11 C12 1.490(18)
C11 H11A 0.9700
C11 H11B 0.9700
C12 C13 1.361(18)
C13 C14 1.39(2)
C13 H13 0.9300
C14 C15 1.37(2)
C14 H14 0.9300
C15 C16 1.408(17)
C15 H15 0.9300

loop_
_geom_torsion_atom_site_label_1
_geom_torsion_atom_site_label_2
_geom_torsion_atom_site_label_3
_geom_torsion_atom_site_label_4
_geom_torsion
C1 Fe1 S1 C9 101.5(5)
C2 Fe1 S1 C9 -160(3)
C10 Fe1 S1 C9 -169.6(5)
N2 Fe1 S1 C9 -86.6(5)
N1 Fe1 S1 C9 10.2(5)
C1 Fe1 N1 C4 81.8(10)
C2 Fe1 N1 C4 -9.8(10)
C10 Fe1 N1 C4 173(2)
N2 Fe1 N1 C4 -100.3(9)
S1 Fe1 N1 C4 171.6(9)
C1 Fe1 N1 C8 -102.2(8)
C2 Fe1 N1 C8 166.2(8)
C10 Fe1 N1 C8 -11(3)
N2 Fe1 N1 C8 75.7(8)
S1 Fe1 N1 C8 -12.4(7)
C1 Fe1 N2 C12 -4(4)
C2 Fe1 N2 C12 86.4(8)
C10 Fe1 N2 C12 1.3(8)
N1 Fe1 N2 C12 -169.5(7)
S1 Fe1 N2 C12 -85.8(7)
C1 Fe1 N2 C16 174(3)
C2 Fe1 N2 C16 -95.6(9)
C10 Fe1 N2 C16 179.4(9)
N1 Fe1 N2 C16 8.5(9)
S1 Fe1 N2 C16 92.3(9)
C2 Fe1 C1 O1 -137(18)
C10 Fe1 C1 O1 -52(18)
N2 Fe1 C1 O1 -46(20)
N1 Fe1 C1 O1 119(18)
S1 Fe1 C1 O1 35(18)
C1 Fe1 C2 O2 37(15)
C10 Fe1 C2 O2 -51(15)
N2 Fe1 C2 O2 -134(15)
N1 Fe1 C2 O2 129(15)
S1 Fe1 C2 O2 -61(16)
C3 O3 C4 N1 177.1(10)
C3 O3 C4 C5 4.5(17)
C8 N1 C4 O3 177.3(9)
Fe1 N1 C4 O3 -6.6(14)
C8 N1 C4 C5 -9.9(16)
Fe1 N1 C4 C5 166.2(9)
O3 C4 C5 C6 180.0(12)
N1 C4 C5 C6 8.2(19)
C4 C5 C6 C7 -4.9(19)
C5 C6 C7 C8 4.0(19)
C6 C7 C8 N1 -6.3(18)
C6 C7 C8 C9 176.9(11)
C4 N1 C8 C7 9.1(16)
Fe1 N1 C8 C7 -167.3(9)
C4 N1 C8 C9 -174.0(10)
Fe1 N1 C8 C9 9.7(12)
C7 C8 C9 O4 -6.8(17)
N1 C8 C9 O4 176.1(10)
C7 C8 C9 S1 178.2(9)
N1 C8 C9 S1 1.1(14)
Fe1 S1 C9 O4 176.1(10)
Fe1 S1 C9 C8 -9.3(10)
C1 Fe1 C10 O5 -0.3(13)
C2 Fe1 C10 O5 91.0(13)
N2 Fe1 C10 O5 -179.6(13)
N1 Fe1 C10 O5 -92(3)
S1 Fe1 C10 O5 -90.4(12)
C1 Fe1 C10 C11 177.1(10)
C2 Fe1 C10 C11 -91.5(10)
N2 Fe1 C10 C11 -2.1(9)
N1 Fe1 C10 C11 86(3)
S1 Fe1 C10 C11 87.1(9)
O5 C10 C11 C12 -179.6(12)
Fe1 C10 C11 C12 2.6(14)
C16 N2 C12 C13 0.9(16)
Fe1 N2 C12 C13 179.2(9)
C16 N2 C12 C11 -178.4(10)
Fe1 N2 C12 C11 -0.1(13)
C10 C11 C12 N2 -1.6(16)
C10 C11 C12 C13 179.1(11)
N2 C12 C13 C14 -5(2)
C11 C12 C13 C14 174.2(13)
C12 C13 C14 C15 6(2)
C13 C14 C15 C16 -4(2)
C12 N2 C16 O6 -174.3(10)
Fe1 N2 C16 O6 7.7(14)
C12 N2 C16 C15 1.7(16)
Fe1 N2 C16 C15 -176.3(9)
C14 C15 C16 O6 175.6(12)
C14 C15 C16 N2 -0.2(19)
